data_1511708
loop_
_publ_author_name
'Nowogrocki, G.'
'Penin, N.'
'Touboul, M.'

_publ_section_title
;
 Refinement of alpha-(Cs B9 O14) crystal structure
;
_journal_name_full 'Journal of Solid State Chemistry'
_journal_page_first 348
_journal_page_last 352
_journal_paper_doi 10.1016/S0022-4596(03)00326-8
_journal_volume 175
_journal_year 2003
_chemical_formula_sum 'B9 Cs O14'
_chemical_name_systematic 'Cs (B9 O14)'
_space_group_IT_number 17
_symmetry_space_group_name_Hall 'P 2c 2'
_symmetry_space_group_name_H-M 'P 2 2 21'
_cell_angle_alpha 90
_cell_angle_beta 90
_cell_angle_gamma 90
_cell_formula_units_Z 4
_cell_length_a 8.732
_cell_length_b 8.767
_cell_length_c 15.736
_cell_volume 1204.645
_citation_journal_id_ASTM JSSCBI
_cod_data_source_file boron4-x_372.cif
_cod_data_source_block B9Cs1O14
_cod_original_formula_sum 'B9 Cs1 O14'
_cod_database_code 1511708

loop_
_symmetry_equiv_pos_as_xyz
x,y,z
-x,-y,z+1/2
x,-y,-z
-x,y,-z+1/2

loop_
_atom_site_label
_atom_site_type_symbol
_atom_site_fract_x
_atom_site_fract_y
_atom_site_fract_z
_atom_site_occupancy
_atom_site_U_iso_or_equiv
O8 O-2 0.8398 0.0304 0.1749 1 0.0
B7 B+3 0.6329 0.2847 0.0314 1 0.0
Cs2 Cs+1 0.0072 0 0 1 0.0
B9 B+3 0.4361 0.1721 -0.0523 1 0.0
O14 O-2 0.3234 0.2336 -0.0032 1 0.0
B4 B+3 0.7783 0.1467 0.2226 1 0.0
B1 B+3 0.8481 0.3616 0.1248 1 0.0
O9 O-2 0.7015 0.1052 0.2968 1 0.0
O1 O-2 0.8133 0.5229 0.1328 1 0.0
B3 B+3 0.1137 0.4429 0.1169 1 0.0
B2 B+3 0.9222 0.6247 0.1397 1 0.0
B8 B+3 0.3678 0.3328 0.0608 1 0.0
Cs1 Cs+1 0.5 0.5266 0.25 1 0.0
O5 O-2 0.075 0.5901 0.1321 1 0.0
O7 O-2 0.2691 0.4215 0.1037 1 0.0
O3 O-2 0.787 0.2907 0.2024 1 0.0
O4 O-2 0.7781 0.2933 0.0496 1 0.0
O13 O-2 0.5858 0.2008 -0.0391 1 0.0
B6 B+3 0.8189 0.8804 0.1956 1 0.0
O6 O-2 0.8972 0.7783 0.1502 1 0.0
O2 O-2 0.0155 0.3292 0.1156 1 0.0
B5 B+3 0.678 -0.0427 0.3145 1 0.0
O10 O-2 0.7245 0.8425 0.263 1 0.0
O11 O-2 0.4002 0.0715 0.8869 1 0.0
O12 O-2 0.519 0.3539 0.0778 1 0.0
